data_7715276
loop_
_publ_author_name
'Talcik, Jakub'
'Serrato, Melinda R.'
'Del Vecchio, Antonio'
'Colombel-Rouen, Sophie'
'Morvan, Jennifer'
'Roisnel, Thierry'
'Jazzar, Rodolphe'
'Melaimi, Mohand'
'Bertrand, Guy'
'Mauduit, Marc'

_publ_section_title
;
 Cyclic (amino)(barrelene)carbene Ru-complexes: synthesis and reactivity
 in olefin metathesis.
;
_journal_issue 12
_journal_name_full 'Dalton transactions (Cambridge, England : 2003)'
_journal_page_first 5346
_journal_page_last 5350
_journal_paper_doi 10.1039/d4dt00102h
_journal_volume 53
_journal_year 2024
_chemical_compound_source 'synthesis as described'
_chemical_formula_moiety 'C39 H38 Cl2 N2 O3 Ru'
_chemical_formula_sum 'C39 H38 Cl2 N2 O3 Ru'
_chemical_formula_weight 754.68
_space_group_crystal_system orthorhombic
_space_group_IT_number 61
_space_group_name_Hall '-P 2ac 2ab'
_space_group_name_H-M_alt 'P b c a'
_atom_sites_solution_hydrogens geom
_atom_sites_solution_primary dual
_audit_update_record
;
2023-04-14 deposited with the CCDC.	2024-02-23 downloaded from the CCDC.
;
_cell_angle_alpha 90
_cell_angle_beta 90
_cell_angle_gamma 90
_cell_formula_units_Z 8
_cell_length_a 17.4523(5)
_cell_length_b 18.7939(4)
_cell_length_c 20.0698(6)
_cell_measurement_reflns_used 9707
_cell_measurement_temperature 150(2)
_cell_measurement_theta_max 27.4844
_cell_measurement_theta_min 2.3356
_cell_measurement_wavelength 0.710730
_cell_volume 6582.8(3)
_computing_cell_refinement 'APEX3 (Bruker, 2015)'
_computing_data_collection 'Bruker APEX3 (Bruker, 2015)'
_computing_data_reduction 'SAINT (Bruker, 2014)'
_computing_molecular_graphics
;
   'SXGRAPH (L. Farrugia, 1999), Mercury (CSD, 2020)'
;
_computing_publication_material 'CRYSCALC (T. Roisnel, local program, 2021)'
_computing_structure_refinement 'SHELXL-2019_2 (Sheldrick, 2019)'
_computing_structure_solution 'SHELXT (Sheldrick, 2015)'
_diffrn_ambient_temperature 150(2)
_diffrn_detector CMOS-PHOTON70
_diffrn_detector_area_resol_mean 7.39
_diffrn_measured_fraction_theta_full 0.999
_diffrn_measured_fraction_theta_max 0.999
_diffrn_measurement_device_type 'D8 VENTURE Bruker AXS'
_diffrn_measurement_method 'rotation images'
_diffrn_orient_matrix_UB_11 -0.0196145
_diffrn_orient_matrix_UB_12 -0.0228237
_diffrn_orient_matrix_UB_13 -0.0416736
_diffrn_orient_matrix_UB_21 0.0502537
_diffrn_orient_matrix_UB_22 0.0092988
_diffrn_orient_matrix_UB_23 -0.0223686
_diffrn_orient_matrix_UB_31 0.0194323
_diffrn_orient_matrix_UB_32 -0.0470851
_diffrn_orient_matrix_UB_33 0.0157831
_diffrn_radiation_monochromator 'multilayer monochromator'
_diffrn_radiation_probe x-ray
_diffrn_radiation_source 'Incoatec microfocus sealed tube'
_diffrn_radiation_type MoK\a
_diffrn_radiation_wavelength 0.71073
_diffrn_reflns_av_R_equivalents 0.0274
_diffrn_reflns_av_unetI/netI 0.0150
_diffrn_reflns_limit_h_max 22
_diffrn_reflns_limit_h_min -22
_diffrn_reflns_limit_k_max 24
_diffrn_reflns_limit_k_min -21
_diffrn_reflns_limit_l_max 26
_diffrn_reflns_limit_l_min -25
_diffrn_reflns_number 58884
_diffrn_reflns_theta_full 25.242
_diffrn_reflns_theta_max 27.491
_diffrn_reflns_theta_min 2.167
_diffrn_source_current 1.00
_diffrn_source_power 50.0
_diffrn_source_voltage 50.00
_exptl_absorpt_coefficient_mu 0.681
_exptl_absorpt_correction_T_max 0.855
_exptl_absorpt_correction_T_min 0.785
_exptl_absorpt_correction_type multi-scan
_exptl_absorpt_process_details
;
  [Sheldrick, G.M. (2014). SADABS Bruker AXS Inc., Madison, Wisconsin, USA]
;
_exptl_crystal_colour red
_exptl_crystal_density_diffrn 1.523
_exptl_crystal_description prism
_exptl_crystal_F_000 3104
_exptl_crystal_size_max 0.330
_exptl_crystal_size_mid 0.280
_exptl_crystal_size_min 0.230
_refine_diff_density_max 0.388
_refine_diff_density_min -0.576
_refine_diff_density_rms 0.056
_refine_ls_extinction_method none
_refine_ls_goodness_of_fit_ref 1.064
_refine_ls_hydrogen_treatment constr
_refine_ls_matrix_type full
_refine_ls_number_parameters 431
_refine_ls_number_reflns 7558
_refine_ls_number_restraints 0
_refine_ls_restrained_S_all 1.064
_refine_ls_R_factor_all 0.0267
_refine_ls_R_factor_gt 0.0244
_refine_ls_shift/su_max 0.005
_refine_ls_shift/su_mean 0.000
_refine_ls_structure_factor_coef Fsqd
_refine_ls_weighting_details 'w=1/[\s^2^(Fo^2^)+(0.0303P)^2^+5.9080P] where P=(Fo^2^+2Fc^2^)/3'
_refine_ls_weighting_scheme calc
_refine_ls_wR_factor_gt 0.0645
_refine_ls_wR_factor_ref 0.0659
_reflns_number_gt 7061
_reflns_number_total 7558
_reflns_threshold_expression >2sigma(I)
_cod_data_source_file d4dt00102h2.cif
_cod_data_source_block CABCRu4f
_cod_depositor_comments 'Adding full bibliography for 7715275--7715279.cif.'
_cod_database_code 7715276

loop_
_space_group_symop_operation_xyz
'x, y, z'
'-x+1/2, -y, z+1/2'
'-x, y+1/2, -z+1/2'
'x+1/2, -y+1/2, -z'
'-x, -y, -z'
'x-1/2, y, -z-1/2'
'x, -y-1/2, z-1/2'
'-x-1/2, y-1/2, z'

loop_
_atom_site_label
_atom_site_type_symbol
_atom_site_fract_x
_atom_site_fract_y
_atom_site_fract_z
_atom_site_U_iso_or_equiv
_atom_site_adp_type
_atom_site_occupancy
_atom_site_site_symmetry_order
_atom_site_calc_flag
_atom_site_refinement_flags_posn
_atom_site_refinement_flags_adp
_atom_site_refinement_flags_occupancy
_atom_site_disorder_assembly
_atom_site_disorder_group
Ru11 Ru 0.28645(2) 0.59015(2) 0.69383(2) 0.01354(5) Uani 1 1 d . . . . .
Cl1 Cl 0.34842(2) 0.49313(2) 0.64867(2) 0.01959(8) Uani 1 1 d . . . . .
Cl2 Cl 0.20527(2) 0.68294(2) 0.66877(2) 0.02333(9) Uani 1 1 d . . . . .
C1 C 0.34360(9) 0.62409(8) 0.76310(8) 0.0159(3) Uani 1 1 d . . . . .
H1 H 0.331378 0.608713 0.806919 0.019 Uiso 1 1 calc R U . . .
C2 C 0.40666(9) 0.67330(8) 0.75444(8) 0.0156(3) Uani 1 1 d . . . . .
C3 C 0.44497(9) 0.70073(8) 0.80964(8) 0.0164(3) Uani 1 1 d . . . . .
H3 H 0.428538 0.689123 0.853433 0.020 Uiso 1 1 calc R U . . .
C4 C 0.50729(9) 0.74509(9) 0.79990(8) 0.0174(3) Uani 1 1 d . . . . .
C5 C 0.53279(9) 0.76255(9) 0.73678(9) 0.0200(3) Uani 1 1 d . . . . .
H5 H 0.576349 0.792322 0.731449 0.024 Uiso 1 1 calc R U . . .
C6 C 0.49477(9) 0.73657(9) 0.68133(9) 0.0196(3) Uani 1 1 d . . . . .
H6 H 0.511753 0.748673 0.637808 0.024 Uiso 1 1 calc R U . . .
C7 C 0.43117(9) 0.69239(8) 0.69002(8) 0.0159(3) Uani 1 1 d . . . . .
N8 N 0.54569(8) 0.77485(8) 0.85861(8) 0.0217(3) Uani 1 1 d . . . . .
O9 O 0.52730(9) 0.75222(9) 0.91355(7) 0.0396(4) Uani 1 1 d . . . . .
O10 O 0.59367(7) 0.82143(7) 0.84995(7) 0.0286(3) Uani 1 1 d . . . . .
O8 O 0.38825(6) 0.66309(6) 0.64072(6) 0.0181(2) Uani 1 1 d . . . . .
C12 C 0.41149(10) 0.67452(9) 0.57091(8) 0.0212(3) Uani 1 1 d . . . . .
H12 H 0.426901 0.725336 0.564696 0.025 Uiso 1 1 calc R U . . .
C13 C 0.47825(11) 0.62680(11) 0.55393(9) 0.0282(4) Uani 1 1 d . . . . .
H13A H 0.520595 0.636113 0.584793 0.042 Uiso 1 1 calc R U . . .
H13B H 0.495057 0.636380 0.508210 0.042 Uiso 1 1 calc R U . . .
H13C H 0.462452 0.576932 0.557761 0.042 Uiso 1 1 calc R U . . .
C14 C 0.34124(11) 0.65933(10) 0.52973(9) 0.0268(4) Uani 1 1 d . . . . .
H14A H 0.324939 0.610048 0.537052 0.040 Uiso 1 1 calc R U . . .
H14B H 0.353145 0.666321 0.482465 0.040 Uiso 1 1 calc R U . . .
H14C H 0.299932 0.691736 0.542885 0.040 Uiso 1 1 calc R U . . .
C21 C 0.21424(8) 0.54189(8) 0.75185(8) 0.0138(3) Uani 1 1 d . . . . .
C22 C 0.21205(8) 0.54262(8) 0.82893(8) 0.0148(3) Uani 1 1 d . . . . .
C23 C 0.27708(9) 0.49881(8) 0.86167(8) 0.0155(3) Uani 1 1 d . . . . .
C24 C 0.34137(9) 0.46980(9) 0.83134(8) 0.0175(3) Uani 1 1 d . . . . .
H24 H 0.351029 0.477955 0.785381 0.021 Uiso 1 1 calc R U . . .
C25 C 0.39169(10) 0.42850(9) 0.86916(9) 0.0208(3) Uani 1 1 d . . . . .
H25 H 0.436054 0.408877 0.848790 0.025 Uiso 1 1 calc R U . . .
C26 C 0.37766(10) 0.41584(9) 0.93594(9) 0.0232(4) Uani 1 1 d . . . . .
H26 H 0.412161 0.387430 0.961094 0.028 Uiso 1 1 calc R U . . .
C27 C 0.31306(10) 0.44469(9) 0.96634(9) 0.0215(3) Uani 1 1 d . . . . .
H27 H 0.303348 0.436040 1.012208 0.026 Uiso 1 1 calc R U . . .
C28 C 0.26313(9) 0.48596(9) 0.92948(8) 0.0185(3) Uani 1 1 d . . . . .
C29 C 0.18908(10) 0.51918(9) 0.95493(8) 0.0205(3) Uani 1 1 d . . . . .
H29 H 0.179802 0.510054 1.003354 0.025 Uiso 1 1 calc R U . . .
C30 C 0.19251(9) 0.59782(9) 0.93783(9) 0.0192(3) Uani 1 1 d . . . . .
C31 C 0.18031(10) 0.65261(10) 0.98250(9) 0.0249(4) Uani 1 1 d . . . . .
H31 H 0.171756 0.642632 1.028305 0.030 Uiso 1 1 calc R U . . .
C32 C 0.18066(10) 0.72248(10) 0.95975(10) 0.0279(4) Uani 1 1 d . . . . .
H32 H 0.172503 0.760449 0.990179 0.033 Uiso 1 1 calc R U . . .
C33 C 0.19283(10) 0.73695(10) 0.89304(10) 0.0266(4) Uani 1 1 d . . . . .
H33 H 0.193305 0.784912 0.878102 0.032 Uiso 1 1 calc R U . . .
C34 C 0.20449(9) 0.68172(9) 0.84715(9) 0.0206(3) Uani 1 1 d . . . . .
H34 H 0.212051 0.691931 0.801258 0.025 Uiso 1 1 calc R U . . .
C35 C 0.20483(9) 0.61214(9) 0.86971(8) 0.0169(3) Uani 1 1 d . . . . .
C36 C 0.12611(9) 0.48870(9) 0.90986(8) 0.0199(3) Uani 1 1 d . . . . .
H36 H 0.082692 0.463532 0.925984 0.024 Uiso 1 1 calc R U . . .
C37 C 0.13903(9) 0.50135(8) 0.84627(8) 0.0161(3) Uani 1 1 d . . . . .
C38 C 0.09466(9) 0.48626(8) 0.78448(8) 0.0162(3) Uani 1 1 d . . . . .
C39 C 0.02906(9) 0.53951(10) 0.77746(9) 0.0237(4) Uani 1 1 d . . . . .
H39A H -0.005609 0.534944 0.815636 0.036 Uiso 1 1 calc R U . . .
H39B H 0.000828 0.529851 0.736238 0.036 Uiso 1 1 calc R U . . .
H39C H 0.049871 0.587921 0.776018 0.036 Uiso 1 1 calc R U . . .
C40 C 0.06346(11) 0.41079(10) 0.78154(10) 0.0265(4) Uani 1 1 d . . . . .
H40A H 0.104585 0.377038 0.791834 0.040 Uiso 1 1 calc R U . . .
H40B H 0.043624 0.401226 0.736743 0.040 Uiso 1 1 calc R U . . .
H40C H 0.022047 0.405478 0.814140 0.040 Uiso 1 1 calc R U . . .
N41 N 0.15521(7) 0.50198(7) 0.73211(7) 0.0139(3) Uani 1 1 d . . . . .
C42 C 0.14736(9) 0.46807(8) 0.66749(8) 0.0149(3) Uani 1 1 d . . . . .
C43 C 0.18195(9) 0.40092(8) 0.65997(8) 0.0162(3) Uani 1 1 d . . . . .
C44 C 0.17051(9) 0.36439(9) 0.60060(8) 0.0191(3) Uani 1 1 d . . . . .
H44 H 0.194653 0.319554 0.594483 0.023 Uiso 1 1 calc R U . . .
C45 C 0.12483(9) 0.39149(9) 0.54993(8) 0.0194(3) Uani 1 1 d . . . . .
C46 C 0.09007(9) 0.45687(9) 0.55996(8) 0.0197(3) Uani 1 1 d . . . . .
H46 H 0.057750 0.475258 0.525988 0.024 Uiso 1 1 calc R U . . .
C47 C 0.10047(9) 0.49681(8) 0.61773(8) 0.0169(3) Uani 1 1 d . . . . .
C48 C 0.23078(10) 0.36621(9) 0.71302(9) 0.0209(3) Uani 1 1 d . . . . .
H48A H 0.210128 0.319012 0.723427 0.031 Uiso 1 1 calc R U . . .
H48B H 0.230414 0.395684 0.753295 0.031 Uiso 1 1 calc R U . . .
H48C H 0.283462 0.361433 0.696713 0.031 Uiso 1 1 calc R U . . .
C49 C 0.11404(11) 0.35299(10) 0.48470(9) 0.0263(4) Uani 1 1 d . . . . .
H49A H 0.150246 0.313238 0.482005 0.039 Uiso 1 1 calc R U . . .
H49B H 0.123340 0.385953 0.447736 0.039 Uiso 1 1 calc R U . . .
H49C H 0.061526 0.334763 0.481958 0.039 Uiso 1 1 calc R U . . .
C50 C 0.06154(10) 0.56817(9) 0.62151(9) 0.0232(3) Uani 1 1 d . . . . .
H50A H 0.074267 0.596070 0.581773 0.035 Uiso 1 1 calc R U . . .
H50B H 0.079078 0.593516 0.661365 0.035 Uiso 1 1 calc R U . . .
H50C H 0.005932 0.561375 0.623862 0.035 Uiso 1 1 calc R U . . .

loop_
_atom_site_aniso_label
_atom_site_aniso_U_11
_atom_site_aniso_U_22
_atom_site_aniso_U_33
_atom_site_aniso_U_23
_atom_site_aniso_U_13
_atom_site_aniso_U_12
Ru11 0.01130(7) 0.01338(7) 0.01594(7) 0.00015(4) 0.00047(4) -0.00098(4)
Cl1 0.01835(18) 0.01797(18) 0.02246(19) -0.00321(14) 0.00272(14) 0.00078(14)
Cl2 0.01836(19) 0.01931(19) 0.0323(2) 0.00403(16) -0.00094(16) 0.00323(15)
C1 0.0133(7) 0.0142(7) 0.0203(8) -0.0001(6) 0.0018(6) 0.0000(6)
C2 0.0118(7) 0.0118(7) 0.0231(8) 0.0006(6) 0.0010(6) 0.0003(5)
C3 0.0147(7) 0.0138(7) 0.0206(8) 0.0006(6) 0.0010(6) -0.0002(6)
C4 0.0147(7) 0.0141(7) 0.0233(8) -0.0019(6) -0.0039(6) -0.0008(6)
C5 0.0147(7) 0.0162(8) 0.0292(9) 0.0022(6) 0.0000(6) -0.0025(6)
C6 0.0174(8) 0.0191(8) 0.0224(8) 0.0041(6) 0.0016(6) -0.0028(6)
C7 0.0130(7) 0.0142(7) 0.0205(8) 0.0000(6) -0.0010(6) 0.0015(6)
N8 0.0183(7) 0.0197(7) 0.0273(8) -0.0023(6) -0.0037(6) -0.0024(5)
O9 0.0457(9) 0.0503(9) 0.0229(7) -0.0026(6) -0.0033(6) -0.0239(7)
O10 0.0240(6) 0.0235(6) 0.0382(8) -0.0023(6) -0.0054(6) -0.0100(5)
O8 0.0162(5) 0.0201(6) 0.0180(6) 0.0002(4) -0.0008(4) -0.0035(4)
C12 0.0228(8) 0.0242(8) 0.0167(8) 0.0047(6) -0.0013(6) -0.0023(7)
C13 0.0239(9) 0.0385(11) 0.0221(9) 0.0017(8) 0.0035(7) 0.0024(8)
C14 0.0274(9) 0.0294(9) 0.0236(9) 0.0002(7) -0.0077(7) 0.0001(7)
C21 0.0113(7) 0.0114(7) 0.0186(7) -0.0009(6) 0.0009(5) 0.0019(5)
C22 0.0127(7) 0.0150(7) 0.0167(7) -0.0012(6) 0.0012(6) -0.0021(6)
C23 0.0135(7) 0.0150(7) 0.0179(8) -0.0003(6) -0.0017(6) -0.0025(6)
C24 0.0172(7) 0.0163(7) 0.0191(8) -0.0013(6) 0.0001(6) -0.0024(6)
C25 0.0162(7) 0.0190(8) 0.0270(9) -0.0012(7) -0.0010(6) 0.0015(6)
C26 0.0222(8) 0.0211(8) 0.0264(9) 0.0035(7) -0.0058(7) -0.0006(7)
C27 0.0224(8) 0.0238(8) 0.0184(8) 0.0022(7) -0.0023(6) -0.0054(7)
C28 0.0168(7) 0.0195(8) 0.0192(8) -0.0019(6) 0.0004(6) -0.0045(6)
C29 0.0183(8) 0.0278(9) 0.0152(7) -0.0003(6) 0.0022(6) -0.0022(7)
C30 0.0133(7) 0.0248(8) 0.0195(8) -0.0042(6) 0.0005(6) -0.0009(6)
C31 0.0166(8) 0.0366(10) 0.0214(8) -0.0105(7) -0.0004(6) 0.0016(7)
C32 0.0223(9) 0.0297(9) 0.0316(10) -0.0167(8) -0.0021(7) 0.0035(7)
C33 0.0232(8) 0.0193(8) 0.0373(10) -0.0092(8) -0.0019(8) 0.0022(7)
C34 0.0174(8) 0.0208(8) 0.0238(8) -0.0047(7) -0.0005(6) 0.0002(6)
C35 0.0114(7) 0.0198(8) 0.0195(8) -0.0056(6) -0.0001(6) -0.0005(6)
C36 0.0153(7) 0.0227(8) 0.0216(8) -0.0010(6) 0.0037(6) -0.0026(6)
C37 0.0126(7) 0.0155(7) 0.0201(8) -0.0022(6) 0.0011(6) -0.0017(6)
C38 0.0127(7) 0.0173(7) 0.0186(8) -0.0021(6) 0.0029(6) -0.0035(6)
C39 0.0131(7) 0.0330(10) 0.0249(9) -0.0023(7) 0.0021(6) 0.0034(7)
C40 0.0278(9) 0.0241(9) 0.0275(9) -0.0038(7) 0.0063(7) -0.0126(7)
N41 0.0114(6) 0.0134(6) 0.0169(6) -0.0018(5) 0.0011(5) -0.0008(5)
C42 0.0128(7) 0.0151(7) 0.0168(7) -0.0035(6) 0.0015(6) -0.0027(6)
C43 0.0130(7) 0.0161(7) 0.0194(8) -0.0018(6) 0.0009(6) -0.0015(6)
C44 0.0192(8) 0.0160(7) 0.0222(8) -0.0040(6) 0.0025(6) -0.0003(6)
C45 0.0185(8) 0.0220(8) 0.0177(8) -0.0034(6) 0.0012(6) -0.0056(6)
C46 0.0174(7) 0.0232(8) 0.0184(8) 0.0009(6) -0.0027(6) -0.0030(6)
C47 0.0142(7) 0.0172(7) 0.0191(8) -0.0004(6) 0.0000(6) -0.0011(6)
C48 0.0212(8) 0.0181(8) 0.0234(8) -0.0017(7) -0.0032(7) 0.0031(6)
C49 0.0302(9) 0.0282(9) 0.0204(8) -0.0064(7) -0.0022(7) -0.0043(8)
C50 0.0242(8) 0.0213(8) 0.0240(8) 0.0001(7) -0.0033(7) 0.0054(7)

loop_
_atom_type_symbol
_atom_type_description
_atom_type_scat_dispersion_real
_atom_type_scat_dispersion_imag
_atom_type_scat_source
C C 0.0033 0.0016 'International Tables Vol C Tables 4.2.6.8 and 6.1.1.4'
H H 0.0000 0.0000 'International Tables Vol C Tables 4.2.6.8 and 6.1.1.4'
Cl Cl 0.1484 0.1585 'International Tables Vol C Tables 4.2.6.8 and 6.1.1.4'
N N 0.0061 0.0033 'International Tables Vol C Tables 4.2.6.8 and 6.1.1.4'
O O 0.0106 0.0060 'International Tables Vol C Tables 4.2.6.8 and 6.1.1.4'
Ru Ru -1.2594 0.8363 'International Tables Vol C Tables 4.2.6.8 and 6.1.1.4'

loop_
_geom_angle_atom_site_label_1
_geom_angle_atom_site_label_2
_geom_angle_atom_site_label_3
_geom_angle
_geom_angle_site_symmetry_1
_geom_angle_site_symmetry_3
_geom_angle_publ_flag
C1 Ru11 C21 93.50(7) . . ?
C1 Ru11 Cl2 103.76(5) . . ?
C21 Ru11 Cl2 94.90(4) . . ?
C1 Ru11 Cl1 108.62(5) . . ?
C21 Ru11 Cl1 99.83(4) . . ?
Cl2 Ru11 Cl1 143.303(17) . . ?
C1 Ru11 O8 75.12(6) . . ?
C21 Ru11 O8 168.42(5) . . ?
Cl2 Ru11 O8 85.90(3) . . ?
Cl1 Ru11 O8 86.12(3) . . ?
C2 C1 Ru11 123.16(12) . . ?
C2 C1 H1 118.4 . . ?
Ru11 C1 H1 118.4 . . ?
C3 C2 C7 119.35(14) . . ?
C3 C2 C1 120.39(15) . . ?
C7 C2 C1 120.24(14) . . ?
C4 C3 C2 119.20(15) . . ?
C4 C3 H3 120.4 . . ?
C2 C3 H3 120.4 . . ?
C5 C4 C3 121.68(15) . . ?
C5 C4 N8 119.92(14) . . ?
C3 C4 N8 118.39(15) . . ?
C4 C5 C6 119.91(15) . . ?
C4 C5 H5 120.0 . . ?
C6 C5 H5 120.0 . . ?
C5 C6 C7 119.33(15) . . ?
C5 C6 H6 120.3 . . ?
C7 C6 H6 120.3 . . ?
O8 C7 C6 126.04(15) . . ?
O8 C7 C2 113.47(14) . . ?
C6 C7 C2 120.48(15) . . ?
O10 N8 O9 123.75(15) . . ?
O10 N8 C4 118.13(15) . . ?
O9 N8 C4 118.11(14) . . ?
C7 O8 C12 118.80(12) . . ?
C7 O8 Ru11 107.80(9) . . ?
C12 O8 Ru11 133.22(9) . . ?
O8 C12 C14 105.66(14) . . ?
O8 C12 C13 109.90(14) . . ?
C14 C12 C13 113.08(15) . . ?
O8 C12 H12 109.4 . . ?
C14 C12 H12 109.4 . . ?
C13 C12 H12 109.4 . . ?
C12 C13 H13A 109.5 . . ?
C12 C13 H13B 109.5 . . ?
H13A C13 H13B 109.5 . . ?
C12 C13 H13C 109.5 . . ?
H13A C13 H13C 109.5 . . ?
H13B C13 H13C 109.5 . . ?
C12 C14 H14A 109.5 . . ?
C12 C14 H14B 109.5 . . ?
H14A C14 H14B 109.5 . . ?
C12 C14 H14C 109.5 . . ?
H14A C14 H14C 109.5 . . ?
H14B C14 H14C 109.5 . . ?
N41 C21 C22 106.42(13) . . ?
N41 C21 Ru11 125.86(12) . . ?
C22 C21 Ru11 127.71(11) . . ?
C37 C22 C35 103.87(12) . . ?
C37 C22 C21 104.08(12) . . ?
C35 C22 C21 122.58(14) . . ?
C37 C22 C23 104.13(13) . . ?
C35 C22 C23 106.52(12) . . ?
C21 C22 C23 113.66(13) . . ?
C24 C23 C28 119.87(15) . . ?
C24 C23 C22 127.97(14) . . ?
C28 C23 C22 112.07(14) . . ?
C23 C24 C25 119.23(16) . . ?
C23 C24 H24 120.4 . . ?
C25 C24 H24 120.4 . . ?
C26 C25 C24 120.73(16) . . ?
C26 C25 H25 119.6 . . ?
C24 C25 H25 119.6 . . ?
C25 C26 C27 120.08(16) . . ?
C25 C26 H26 120.0 . . ?
C27 C26 H26 120.0 . . ?
C28 C27 C26 119.66(16) . . ?
C28 C27 H27 120.2 . . ?
C26 C27 H27 120.2 . . ?
C27 C28 C23 120.43(16) . . ?
C27 C28 C29 125.85(15) . . ?
C23 C28 C29 113.70(14) . . ?
C30 C29 C28 106.83(13) . . ?
C30 C29 C36 104.98(14) . . ?
C28 C29 C36 104.89(13) . . ?
C30 C29 H29 113.1 . . ?
C28 C29 H29 113.1 . . ?
C36 C29 H29 113.1 . . ?
C31 C30 C35 120.69(17) . . ?
C31 C30 C29 124.93(16) . . ?
C35 C30 C29 114.26(14) . . ?
C30 C31 C32 119.35(17) . . ?
C30 C31 H31 120.3 . . ?
C32 C31 H31 120.3 . . ?
C33 C32 C31 120.30(16) . . ?
C33 C32 H32 119.8 . . ?
C31 C32 H32 119.8 . . ?
C32 C33 C34 120.84(18) . . ?
C32 C33 H33 119.6 . . ?
C34 C33 H33 119.6 . . ?
C35 C34 C33 119.02(17) . . ?
C35 C34 H34 120.5 . . ?
C33 C34 H34 120.5 . . ?
C34 C35 C30 119.80(15) . . ?
C34 C35 C22 128.71(15) . . ?
C30 C35 C22 111.37(14) . . ?
C37 C36 C29 112.40(14) . . ?
C37 C36 H36 123.8 . . ?
C29 C36 H36 123.8 . . ?
C36 C37 C38 133.09(15) . . ?
C36 C37 C22 116.99(15) . . ?
C38 C37 C22 109.86(13) . . ?
C37 C38 N41 100.22(12) . . ?
C37 C38 C40 113.35(14) . . ?
N41 C38 C40 113.81(13) . . ?
C37 C38 C39 109.98(13) . . ?
N41 C38 C39 109.27(13) . . ?
C40 C38 C39 109.83(14) . . ?
C38 C39 H39A 109.5 . . ?
C38 C39 H39B 109.5 . . ?
H39A C39 H39B 109.5 . . ?
C38 C39 H39C 109.5 . . ?
H39A C39 H39C 109.5 . . ?
H39B C39 H39C 109.5 . . ?
C38 C40 H40A 109.5 . . ?
C38 C40 H40B 109.5 . . ?
H40A C40 H40B 109.5 . . ?
C38 C40 H40C 109.5 . . ?
H40A C40 H40C 109.5 . . ?
H40B C40 H40C 109.5 . . ?
C21 N41 C42 125.79(13) . . ?
C21 N41 C38 116.16(13) . . ?
C42 N41 C38 117.85(12) . . ?
C47 C42 C43 121.36(14) . . ?
C47 C42 N41 121.55(14) . . ?
C43 C42 N41 116.69(14) . . ?
C44 C43 C42 118.26(15) . . ?
C44 C43 C48 118.14(15) . . ?
C42 C43 C48 123.59(15) . . ?
C45 C44 C43 121.94(15) . . ?
C45 C44 H44 119.0 . . ?
C43 C44 H44 119.0 . . ?
C46 C45 C44 118.05(15) . . ?
C46 C45 C49 119.82(16) . . ?
C44 C45 C49 122.10(16) . . ?
C45 C46 C47 122.82(15) . . ?
C45 C46 H46 118.6 . . ?
C47 C46 H46 118.6 . . ?
C46 C47 C42 117.52(15) . . ?
C46 C47 C50 117.61(15) . . ?
C42 C47 C50 124.87(15) . . ?
C43 C48 H48A 109.5 . . ?
C43 C48 H48B 109.5 . . ?
H48A C48 H48B 109.5 . . ?
C43 C48 H48C 109.5 . . ?
H48A C48 H48C 109.5 . . ?
H48B C48 H48C 109.5 . . ?
C45 C49 H49A 109.5 . . ?
C45 C49 H49B 109.5 . . ?
H49A C49 H49B 109.5 . . ?
C45 C49 H49C 109.5 . . ?
H49A C49 H49C 109.5 . . ?
H49B C49 H49C 109.5 . . ?
C47 C50 H50A 109.5 . . ?
C47 C50 H50B 109.5 . . ?
H50A C50 H50B 109.5 . . ?
C47 C50 H50C 109.5 . . ?
H50A C50 H50C 109.5 . . ?
H50B C50 H50C 109.5 . . ?

loop_
_geom_bond_atom_site_label_1
_geom_bond_atom_site_label_2
_geom_bond_distance
_geom_bond_site_symmetry_2
_geom_bond_publ_flag
Ru11 C1 1.8260(16) . ?
Ru11 C21 1.9410(15) . ?
Ru11 Cl2 2.3024(4) . ?
Ru11 Cl1 2.3057(4) . ?
Ru11 O8 2.4842(11) . ?
C1 C2 1.448(2) . ?
C1 H1 0.9500 . ?
C2 C3 1.393(2) . ?
C2 C7 1.408(2) . ?
C3 C4 1.384(2) . ?
C3 H3 0.9500 . ?
C4 C5 1.382(2) . ?
C4 N8 1.466(2) . ?
C5 C6 1.385(2) . ?
C5 H5 0.9500 . ?
C6 C7 1.397(2) . ?
C6 H6 0.9500 . ?
C7 O8 1.3576(19) . ?
N8 O10 1.2238(19) . ?
N8 O9 1.225(2) . ?
O8 C12 1.474(2) . ?
C12 C14 1.506(2) . ?
C12 C13 1.509(3) . ?
C12 H12 1.0000 . ?
C13 H13A 0.9800 . ?
C13 H13B 0.9800 . ?
C13 H13C 0.9800 . ?
C14 H14A 0.9800 . ?
C14 H14B 0.9800 . ?
C14 H14C 0.9800 . ?
C21 N41 1.3345(19) . ?
C21 C22 1.547(2) . ?
C22 C37 1.532(2) . ?
C22 C35 1.547(2) . ?
C22 C23 1.548(2) . ?
C23 C24 1.388(2) . ?
C23 C28 1.404(2) . ?
C24 C25 1.396(2) . ?
C24 H24 0.9500 . ?
C25 C26 1.383(3) . ?
C25 H25 0.9500 . ?
C26 C27 1.392(3) . ?
C26 H26 0.9500 . ?
C27 C28 1.381(2) . ?
C27 H27 0.9500 . ?
C28 C29 1.523(2) . ?
C29 C30 1.518(2) . ?
C29 C36 1.534(2) . ?
C29 H29 1.0000 . ?
C30 C31 1.382(2) . ?
C30 C35 1.410(2) . ?
C31 C32 1.390(3) . ?
C31 H31 0.9500 . ?
C32 C33 1.383(3) . ?
C32 H32 0.9500 . ?
C33 C34 1.403(2) . ?
C33 H33 0.9500 . ?
C34 C35 1.384(2) . ?
C34 H34 0.9500 . ?
C36 C37 1.318(2) . ?
C36 H36 0.9500 . ?
C37 C38 1.489(2) . ?
C38 N41 1.5194(19) . ?
C38 C40 1.520(2) . ?
C38 C39 1.527(2) . ?
C39 H39A 0.9800 . ?
C39 H39B 0.9800 . ?
C39 H39C 0.9800 . ?
C40 H40A 0.9800 . ?
C40 H40B 0.9800 . ?
C40 H40C 0.9800 . ?
N41 C42 1.451(2) . ?
C42 C47 1.400(2) . ?
C42 C43 1.407(2) . ?
C43 C44 1.390(2) . ?
C43 C48 1.512(2) . ?
C44 C45 1.389(2) . ?
C44 H44 0.9500 . ?
C45 C46 1.385(2) . ?
C45 C49 1.507(2) . ?
C46 C47 1.393(2) . ?
C46 H46 0.9500 . ?
C47 C50 1.505(2) . ?
C48 H48A 0.9800 . ?
C48 H48B 0.9800 . ?
C48 H48C 0.9800 . ?
C49 H49A 0.9800 . ?
C49 H49B 0.9800 . ?
C49 H49C 0.9800 . ?
C50 H50A 0.9800 . ?
C50 H50B 0.9800 . ?
C50 H50C 0.9800 . ?

loop_
_geom_torsion_atom_site_label_1
_geom_torsion_atom_site_label_2
_geom_torsion_atom_site_label_3
_geom_torsion_atom_site_label_4
_geom_torsion
_geom_torsion_site_symmetry_1
_geom_torsion_site_symmetry_2
_geom_torsion_site_symmetry_3
_geom_torsion_site_symmetry_4
_geom_torsion_publ_flag
C21 Ru11 C1 C2 -173.68(13) . . . . ?
Cl2 Ru11 C1 C2 -77.76(13) . . . . ?
Cl1 Ru11 C1 C2 84.71(13) . . . . ?
O8 Ru11 C1 C2 4.12(12) . . . . ?
Ru11 C1 C2 C3 175.94(12) . . . . ?
Ru11 C1 C2 C7 -5.8(2) . . . . ?
C7 C2 C3 C4 -1.2(2) . . . . ?
C1 C2 C3 C4 177.05(14) . . . . ?
C2 C3 C4 C5 -0.4(2) . . . . ?
C2 C3 C4 N8 178.50(14) . . . . ?
C3 C4 C5 C6 1.3(2) . . . . ?
N8 C4 C5 C6 -177.59(15) . . . . ?
C4 C5 C6 C7 -0.5(2) . . . . ?
C5 C6 C7 O8 179.91(15) . . . . ?
C5 C6 C7 C2 -1.2(2) . . . . ?
C3 C2 C7 O8 -178.90(14) . . . . ?
C1 C2 C7 O8 2.8(2) . . . . ?
C3 C2 C7 C6 2.0(2) . . . . ?
C1 C2 C7 C6 -176.26(15) . . . . ?
C5 C4 N8 O10 8.8(2) . . . . ?
C3 C4 N8 O10 -170.12(15) . . . . ?
C5 C4 N8 O9 -171.98(17) . . . . ?
C3 C4 N8 O9 9.1(2) . . . . ?
C6 C7 O8 C12 3.6(2) . . . . ?
C2 C7 O8 C12 -175.43(13) . . . . ?
C6 C7 O8 Ru11 179.32(14) . . . . ?
C2 C7 O8 Ru11 0.32(15) . . . . ?
C7 O8 C12 C14 -160.63(14) . . . . ?
Ru11 O8 C12 C14 24.93(19) . . . . ?
C7 O8 C12 C13 77.07(18) . . . . ?
Ru11 O8 C12 C13 -97.37(16) . . . . ?
N41 C21 C22 C37 -4.07(16) . . . . ?
Ru11 C21 C22 C37 174.91(11) . . . . ?
N41 C21 C22 C35 -121.03(15) . . . . ?
Ru11 C21 C22 C35 57.94(19) . . . . ?
N41 C21 C22 C23 108.55(14) . . . . ?
Ru11 C21 C22 C23 -72.47(17) . . . . ?
C37 C22 C23 C24 123.61(17) . . . . ?
C35 C22 C23 C24 -126.98(17) . . . . ?
C21 C22 C23 C24 11.0(2) . . . . ?
C37 C22 C23 C28 -52.79(17) . . . . ?
C35 C22 C23 C28 56.62(17) . . . . ?
C21 C22 C23 C28 -165.38(13) . . . . ?
C28 C23 C24 C25 -0.5(2) . . . . ?
C22 C23 C24 C25 -176.61(15) . . . . ?
C23 C24 C25 C26 0.6(2) . . . . ?
C24 C25 C26 C27 -0.4(3) . . . . ?
C25 C26 C27 C28 0.0(3) . . . . ?
C26 C27 C28 C23 0.1(2) . . . . ?
C26 C27 C28 C29 178.01(16) . . . . ?
C24 C23 C28 C27 0.1(2) . . . . ?
C22 C23 C28 C27 176.82(14) . . . . ?
C24 C23 C28 C29 -178.01(14) . . . . ?
C22 C23 C28 C29 -1.29(19) . . . . ?
C27 C28 C29 C30 127.57(17) . . . . ?
C23 C28 C29 C30 -54.43(18) . . . . ?
C27 C28 C29 C36 -121.34(18) . . . . ?
C23 C28 C29 C36 56.65(18) . . . . ?
C28 C29 C30 C31 -128.44(17) . . . . ?
C36 C29 C30 C31 120.53(17) . . . . ?
C28 C29 C30 C35 55.41(18) . . . . ?
C36 C29 C30 C35 -55.61(18) . . . . ?
C35 C30 C31 C32 -0.3(3) . . . . ?
C29 C30 C31 C32 -176.26(16) . . . . ?
C30 C31 C32 C33 0.2(3) . . . . ?
C31 C32 C33 C34 0.4(3) . . . . ?
C32 C33 C34 C35 -1.0(3) . . . . ?
C33 C34 C35 C30 0.8(2) . . . . ?
C33 C34 C35 C22 176.38(15) . . . . ?
C31 C30 C35 C34 -0.2(2) . . . . ?
C29 C30 C35 C34 176.12(15) . . . . ?
C31 C30 C35 C22 -176.46(14) . . . . ?
C29 C30 C35 C22 -0.14(19) . . . . ?
C37 C22 C35 C34 -121.81(17) . . . . ?
C21 C22 C35 C34 -4.7(2) . . . . ?
C23 C22 C35 C34 128.58(17) . . . . ?
C37 C22 C35 C30 54.02(16) . . . . ?
C21 C22 C35 C30 171.09(14) . . . . ?
C23 C22 C35 C30 -55.58(16) . . . . ?
C30 C29 C36 C37 55.97(18) . . . . ?
C28 C29 C36 C37 -56.44(19) . . . . ?
C29 C36 C37 C38 -176.82(16) . . . . ?
C29 C36 C37 C22 0.1(2) . . . . ?
C35 C22 C37 C36 -56.08(19) . . . . ?
C21 C22 C37 C36 174.59(15) . . . . ?
C23 C22 C37 C36 55.27(18) . . . . ?
C35 C22 C37 C38 121.55(14) . . . . ?
C21 C22 C37 C38 -7.77(16) . . . . ?
C23 C22 C37 C38 -127.10(14) . . . . ?
C36 C37 C38 N41 -167.99(18) . . . . ?
C22 C37 C38 N41 14.90(16) . . . . ?
C36 C37 C38 C40 -46.3(3) . . . . ?
C22 C37 C38 C40 136.54(14) . . . . ?
C36 C37 C38 C39 77.0(2) . . . . ?
C22 C37 C38 C39 -100.09(15) . . . . ?
C22 C21 N41 C42 -159.64(14) . . . . ?
Ru11 C21 N41 C42 21.4(2) . . . . ?
C22 C21 N41 C38 15.01(17) . . . . ?
Ru11 C21 N41 C38 -163.99(11) . . . . ?
C37 C38 N41 C21 -19.27(17) . . . . ?
C40 C38 N41 C21 -140.58(15) . . . . ?
C39 C38 N41 C21 96.25(16) . . . . ?
C37 C38 N41 C42 155.82(13) . . . . ?
C40 C38 N41 C42 34.51(19) . . . . ?
C39 C38 N41 C42 -88.66(16) . . . . ?
C21 N41 C42 C47 -101.71(18) . . . . ?
C38 N41 C42 C47 83.72(18) . . . . ?
C21 N41 C42 C43 85.42(19) . . . . ?
C38 N41 C42 C43 -89.15(17) . . . . ?
C47 C42 C43 C44 2.1(2) . . . . ?
N41 C42 C43 C44 175.00(14) . . . . ?
C47 C42 C43 C48 -177.77(15) . . . . ?
N41 C42 C43 C48 -4.9(2) . . . . ?
C42 C43 C44 C45 -1.6(2) . . . . ?
C48 C43 C44 C45 178.27(15) . . . . ?
C43 C44 C45 C46 -0.1(2) . . . . ?
C43 C44 C45 C49 178.26(16) . . . . ?
C44 C45 C46 C47 1.5(2) . . . . ?
C49 C45 C46 C47 -176.94(16) . . . . ?
C45 C46 C47 C42 -1.0(2) . . . . ?
C45 C46 C47 C50 178.00(16) . . . . ?
C43 C42 C47 C46 -0.8(2) . . . . ?
N41 C42 C47 C46 -173.38(14) . . . . ?
C43 C42 C47 C50 -179.76(15) . . . . ?
N41 C42 C47 C50 7.7(2) . . . . ?
